data_4303512
loop_
_publ_author_name
'Federica Mandoj'
'Sara Nardis'
'Giuseppe Pomarico'
'Manuela Stefanelli'
'Luca Schiaffino'
'Gianfranco Ercolani'
'Luca Prodi'
'Damiano Genovese'
'Nelsi Zaccheroni'
'Frank R. Fronczek'
'Kevin M. Smith'
'Xiao Xiao'
'Jing Shen'
'Karl M. Kadish'
'Roberto Paolesse'

_publ_section_title
;
6-Azahemiporphycene: A New Member of the Porphyrinoid Family
;
_journal_name_full 'Inorganic Chemistry'
_journal_page_first 10346
_journal_page_last 10357
_journal_paper_doi 10.1021/ic9014866
_journal_volume 48
_journal_year 2009
_chemical_formula_moiety 'C40 H32 N4 O2, C H Cl3'
_chemical_formula_sum 'C41 H33 Cl3 N4 O2'
_chemical_formula_weight 720.06
_chemical_name_systematic
;
 ?
;
_space_group_IT_number 15
_symmetry_cell_setting monoclinic
_symmetry_space_group_name_Hall '-C 2yc'
_symmetry_space_group_name_H-M 'C 1 2/c 1'
_atom_sites_solution_hydrogens geom
_atom_sites_solution_primary direct
_atom_sites_solution_secondary difmap
_audit_creation_method SHELXL-97
_cell_angle_alpha 90
_cell_angle_beta 90.199(5)
_cell_angle_gamma 90
_cell_formula_units_Z 8
_cell_length_a 28.711(2)
_cell_length_b 13.3259(10)
_cell_length_c 18.9309(15)
_cell_measurement_reflns_used 9935
_cell_measurement_temperature 90.0(5)
_cell_measurement_theta_max 68.0
_cell_measurement_theta_min 3.0
_cell_volume 7242.9(9)
_computing_cell_refinement 'Bruker Apex2'
_computing_data_collection 'Bruker Apex2'
_computing_data_reduction 'Bruker Apex2'
_computing_molecular_graphics 'ORTEP-3 for Windows (Farrugia, 1997)'
_computing_publication_material 'Bruker SHELXTL'
_computing_structure_refinement 'SHELXL-97 (Sheldrick, 2008)'
_computing_structure_solution 'SHELXS-97 (Sheldrick, 2008)'
_diffrn_ambient_temperature 90.0(5)
_diffrn_measured_fraction_theta_full 0.996
_diffrn_measured_fraction_theta_max 0.978
_diffrn_measurement_device_type 'Bruker Kappa Apex-II CCD area detector'
_diffrn_measurement_method 'phi and omega scans'
_diffrn_radiation_monochromator graphite
_diffrn_radiation_source 'fine-focus sealed tube'
_diffrn_radiation_type CuK\a
_diffrn_radiation_wavelength 1.54178
_diffrn_reflns_av_R_equivalents 0.041
_diffrn_reflns_av_sigmaI/netI 0.0231
_diffrn_reflns_limit_h_max 34
_diffrn_reflns_limit_h_min -34
_diffrn_reflns_limit_k_max 14
_diffrn_reflns_limit_k_min -15
_diffrn_reflns_limit_l_max 22
_diffrn_reflns_limit_l_min -21
_diffrn_reflns_number 49650
_diffrn_reflns_theta_full 66.6
_diffrn_reflns_theta_max 69.0
_diffrn_reflns_theta_min 3.0
_exptl_absorpt_coefficient_mu 2.621
_exptl_absorpt_correction_T_max 0.780
_exptl_absorpt_correction_T_min 0.650
_exptl_absorpt_correction_type multi-scan
_exptl_absorpt_process_details 'SADABS (Sheldrick, 2002)'
_exptl_crystal_colour 'dark red'
_exptl_crystal_density_diffrn 1.321
_exptl_crystal_density_method 'not measured'
_exptl_crystal_description parallelepiped
_exptl_crystal_F_000 2992
_exptl_crystal_size_max 0.18
_exptl_crystal_size_mid 0.15
_exptl_crystal_size_min 0.10
_refine_diff_density_max 0.34
_refine_diff_density_min -0.37
_refine_diff_density_rms 0.040
_refine_ls_extinction_coef 0.000159(19)
_refine_ls_extinction_expression Fc^*^=kFc[1+0.001xFc^2^\l^3^/sin(2\q)]^-1/4^
_refine_ls_extinction_method SHELXL
_refine_ls_goodness_of_fit_ref 1.032
_refine_ls_hydrogen_treatment mixed
_refine_ls_matrix_type full
_refine_ls_number_parameters 604
_refine_ls_number_reflns 6591
_refine_ls_number_restraints 16
_refine_ls_restrained_S_all 1.033
_refine_ls_R_factor_all 0.045
_refine_ls_R_factor_gt 0.035
_refine_ls_shift/su_max 0.002
_refine_ls_shift/su_mean 0.000
_refine_ls_structure_factor_coef Fsqd
_refine_ls_weighting_details 'calc w=1/[\s^2^(Fo^2^)+(0.0441P)^2^+0.7002P] where P=(Fo^2^+2Fc^2^)/3'
_refine_ls_weighting_scheme calc
_refine_ls_wR_factor_gt 0.088
_refine_ls_wR_factor_ref 0.093
_reflns_number_gt 5561
_reflns_number_total 6591
_reflns_threshold_expression I>2\s(I)
_cod_data_source_file ic9014866_si_003.cif
_cod_data_source_block roberto25
_cod_depositor_comments
;
The following automatic conversions were performed:
'_symmetry_cell_setting' value 'Monoclinic' changed to 'monoclinic'
according to '/home/saulius/struct/CIF-dictionaries/cif_core.dic'
dictionary named 'cif_core.dic' version 2.4.1 from 2010-06-29.

Automatic conversion script
Id: cif_fix_enum 1527 2010-12-29 10:47:43Z saulius 
;
_cod_original_sg_symbol_H-M 'C 1 2/c 1 '
_cod_database_code 4303512

loop_
_symmetry_equiv_pos_as_xyz
'x, y, z'
'-x, y, -z+1/2'
'x+1/2, y+1/2, z'
'-x+1/2, y+1/2, -z+1/2'
'-x, -y, -z'
'x, -y, z-1/2'
'-x+1/2, -y+1/2, -z'
'x+1/2, -y+1/2, z-1/2'

loop_
_atom_site_label
_atom_site_type_symbol
_atom_site_fract_x
_atom_site_fract_y
_atom_site_fract_z
_atom_site_U_iso_or_equiv
_atom_site_adp_type
_atom_site_occupancy
_atom_site_symmetry_multiplicity
_atom_site_calc_flag
_atom_site_refinement_flags
_atom_site_disorder_assembly
_atom_site_disorder_group
O1 O 0.75077(4) 0.96976(9) 0.63740(6) 0.0265(3) Uani 1 1 d . . .
O2 O 0.85736(4) 0.62263(9) 0.38221(7) 0.0317(3) Uani 1 1 d . . .
N1 N 0.71428(5) 0.86964(10) 0.72022(7) 0.0227(3) Uani 1 1 d . . .
H1N H 0.6929(7) 0.8479(14) 0.6930(10) 0.027(5) Uiso 1 1 d . . .
N2 N 0.65710(4) 0.69641(9) 0.73095(6) 0.0188(3) Uani 1 1 d . . .
N3 N 0.68733(4) 0.63241(10) 0.60471(7) 0.0185(3) Uani 1 1 d . A .
H3N H 0.6943(7) 0.6625(16) 0.6424(11) 0.035(6) Uiso 1 1 d . . .
N4 N 0.78749(4) 0.62703(9) 0.48406(7) 0.0182(3) Uani 1 1 d . A .
H4N H 0.7783(7) 0.6007(16) 0.4457(11) 0.035(6) Uiso 1 1 d . . .
C1 C 0.74485(6) 0.94236(12) 0.69915(8) 0.0230(3) Uani 1 1 d . . .
C2 C 0.76823(6) 0.97770(12) 0.76362(8) 0.0244(3) Uani 1 1 d . . .
H2 H 0.7922 1.0268 0.7659 0.029 Uiso 1 1 calc R . .
C3 C 0.74993(5) 0.92857(12) 0.81884(8) 0.0222(3) Uani 1 1 d . . .
H3 H 0.7587 0.9376 0.8668 0.027 Uiso 1 1 calc R . .
C4 C 0.71440(5) 0.85922(11) 0.79345(8) 0.0209(3) Uani 1 1 d . . .
C5 C 0.68602(5) 0.79712(11) 0.83127(8) 0.0196(3) Uani 1 1 d . . .
C6 C 0.65278(5) 0.72946(11) 0.79715(8) 0.0197(3) Uani 1 1 d . . .
C7 C 0.61041(6) 0.69320(15) 0.82869(9) 0.0325(4) Uani 1 1 d . . .
H7 H 0.6000 0.7052 0.8755 0.039 Uiso 1 1 calc R . .
C8 C 0.58834(6) 0.63838(17) 0.77821(10) 0.0381(5) Uani 1 1 d . . .
H8 H 0.5590 0.6060 0.7827 0.046 Uiso 1 1 calc R . .
C9 C 0.61749(5) 0.63839(12) 0.71697(8) 0.0212(3) Uani 1 1 d . A .
C10 C 0.61094(5) 0.58750(12) 0.65374(8) 0.0216(3) Uani 1 1 d . . .
C11 C 0.64412(5) 0.58797(12) 0.59815(8) 0.0196(3) Uani 1 1 d . A .
C12 C 0.64291(5) 0.54322(11) 0.53093(8) 0.0198(3) Uani 1 1 d . . .
H12 H 0.6175 0.5071 0.5112 0.024 Uiso 1 1 calc R A .
C13 C 0.68524(5) 0.56085(11) 0.49837(8) 0.0190(3) Uani 1 1 d . A .
H13 H 0.6940 0.5396 0.4524 0.023 Uiso 1 1 calc R . .
C14 C 0.71277(5) 0.61578(11) 0.54582(8) 0.0171(3) Uani 1 1 d . . .
C15 C 0.76090(5) 0.64594(10) 0.54174(8) 0.0171(3) Uani 1 1 d . A .
C16 C 0.78930(5) 0.69019(12) 0.59300(9) 0.0227(3) Uani 1 1 d . . .
H16 H 0.7799 0.7127 0.6384 0.027 Uiso 1 1 calc R A .
C17 C 0.83406(6) 0.69514(13) 0.56493(9) 0.0278(4) Uani 1 1 d . A .
H17 H 0.8608 0.7216 0.5880 0.033 Uiso 1 1 calc R . .
C18 C 0.83275(5) 0.65468(12) 0.49750(9) 0.0218(3) Uani 1 1 d . . .
C19 C 0.86829(5) 0.64061(12) 0.44416(9) 0.0260(4) Uani 1 1 d . A .
C20 C 0.68666(5) 0.79835(11) 0.90962(8) 0.0177(3) Uani 1 1 d . . .
C21 C 0.69041(5) 0.70806(11) 0.94672(8) 0.0201(3) Uani 1 1 d . . .
H21 H 0.6933 0.6468 0.9214 0.024 Uiso 1 1 calc R . .
C22 C 0.68994(5) 0.70646(11) 1.01979(8) 0.0208(3) Uani 1 1 d . . .
H22 H 0.6925 0.6441 1.0438 0.025 Uiso 1 1 calc R . .
C23 C 0.68571(5) 0.79466(11) 1.05878(8) 0.0193(3) Uani 1 1 d . . .
C24 C 0.68206(5) 0.88474(11) 1.02162(8) 0.0194(3) Uani 1 1 d . . .
H24 H 0.6792 0.9459 1.0470 0.023 Uiso 1 1 calc R . .
C25 C 0.68247(5) 0.88702(11) 0.94864(8) 0.0186(3) Uani 1 1 d . . .
H25 H 0.6799 0.9495 0.9247 0.022 Uiso 1 1 calc R . .
C26 C 0.68486(6) 0.79448(13) 1.13815(9) 0.0287(4) Uani 1 1 d . . .
H26A H 0.6817 0.8635 1.1554 0.043 Uiso 0.50 1 calc PR . .
H26B H 0.7139 0.7655 1.1563 0.043 Uiso 0.50 1 calc PR . .
H26C H 0.6584 0.7543 1.1546 0.043 Uiso 0.50 1 calc PR . .
H26D H 0.6877 0.7254 1.1554 0.043 Uiso 0.50 1 calc PR . .
H26E H 0.6554 0.8233 1.1546 0.043 Uiso 0.50 1 calc PR . .
H26F H 0.7109 0.8346 1.1562 0.043 Uiso 0.50 1 calc PR . .
C27 C 0.5690(5) 0.5135(8) 0.6446(7) 0.0133(19) Uani 0.497(3) 1 d PD A 1
C28 C 0.52507(11) 0.5540(2) 0.64273(17) 0.0229(8) Uani 0.497(3) 1 d PD A 1
H28 H 0.5209 0.6238 0.6509 0.027 Uiso 0.497(3) 1 calc PR A 1
C29 C 0.48643(12) 0.4930(4) 0.6288(2) 0.0223(8) Uani 0.497(3) 1 d PD A 1
H29 H 0.4563 0.5224 0.6264 0.027 Uiso 0.497(3) 1 calc PR A 1
C30 C 0.49121(18) 0.3909(4) 0.6184(3) 0.0225(11) Uani 0.497(3) 1 d PD A 1
C31 C 0.53603(12) 0.3515(2) 0.61825(19) 0.0284(8) Uani 0.497(3) 1 d PD A 1
H31 H 0.5402 0.2818 0.6100 0.034 Uiso 0.497(3) 1 calc PR A 1
C32 C 0.57486(12) 0.4114(2) 0.62980(18) 0.0253(8) Uani 0.497(3) 1 d PD A 1
H32 H 0.6052 0.3833 0.6277 0.030 Uiso 0.497(3) 1 calc PR A 1
C33 C 0.44906(14) 0.3263(4) 0.6061(2) 0.0328(9) Uani 0.497(3) 1 d PD A 1
H33A H 0.4443 0.2825 0.6470 0.049 Uiso 0.497(3) 1 calc PR A 1
H33B H 0.4538 0.2853 0.5638 0.049 Uiso 0.497(3) 1 calc PR A 1
H33C H 0.4216 0.3691 0.5995 0.049 Uiso 0.497(3) 1 calc PR A 1
C27A C 0.5672(6) 0.5400(8) 0.6404(7) 0.019(2) Uani 0.503(3) 1 d PD A 2
C28A C 0.55358(11) 0.4648(2) 0.68969(18) 0.0239(8) Uani 0.503(3) 1 d PD A 2
H28A H 0.5733 0.4497 0.7286 0.029 Uiso 0.503(3) 1 calc PR A 2
C29A C 0.51176(12) 0.4130(3) 0.68170(18) 0.0286(8) Uani 0.503(3) 1 d PD A 2
H29A H 0.5033 0.3634 0.7153 0.034 Uiso 0.503(3) 1 calc PR A 2
C30A C 0.48250(17) 0.4332(5) 0.6252(3) 0.0232(11) Uani 0.503(3) 1 d PD A 2
C31A C 0.49511(11) 0.5062(3) 0.5773(2) 0.0256(8) Uani 0.503(3) 1 d PD A 2
H31A H 0.4752 0.5210 0.5385 0.031 Uiso 0.503(3) 1 calc PR A 2
C32A C 0.53651(10) 0.5583(2) 0.58536(17) 0.0215(8) Uani 0.503(3) 1 d PD A 2
H32A H 0.5442 0.6085 0.5518 0.026 Uiso 0.503(3) 1 calc PR A 2
C33A C 0.43543(14) 0.3799(4) 0.6190(2) 0.0379(10) Uani 0.503(3) 1 d PD A 2
H33D H 0.4104 0.4273 0.6299 0.057 Uiso 0.503(3) 1 calc PR A 2
H33E H 0.4344 0.3237 0.6523 0.057 Uiso 0.503(3) 1 calc PR A 2
H33F H 0.4314 0.3546 0.5707 0.057 Uiso 0.503(3) 1 calc PR A 2
C34 C 0.91725(12) 0.6345(3) 0.4568(2) 0.0164(9) Uiso 0.499(5) 1 d PD A 1
C35 C 0.94846(14) 0.6763(3) 0.4089(2) 0.0181(11) Uiso 0.499(5) 1 d PD A 1
H35 H 0.9372 0.7054 0.3663 0.022 Uiso 0.499(5) 1 calc PR A 1
C36 C 0.9960(3) 0.6758(5) 0.4231(5) 0.0236(14) Uani 0.499(5) 1 d PD A 1
H36 H 1.0166 0.7082 0.3914 0.028 Uiso 0.499(5) 1 calc PR A 1
C37 C 1.01370(12) 0.6293(4) 0.4823(2) 0.0252(9) Uani 0.499(5) 1 d PD A 1
C38 C 0.98254(11) 0.5835(3) 0.5287(2) 0.0276(10) Uani 0.499(5) 1 d PD A 1
H38 H 0.9942 0.5495 0.5691 0.033 Uiso 0.499(5) 1 calc PR A 1
C39 C 0.93484(13) 0.5866(4) 0.5168(2) 0.0236(9) Uani 0.499(5) 1 d PD A 1
H39 H 0.9142 0.5562 0.5495 0.028 Uiso 0.499(5) 1 calc PR A 1
C40 C 1.06574(12) 0.6271(4) 0.4950(2) 0.0339(11) Uani 0.499(5) 1 d PD A 1
H40A H 1.0814 0.6005 0.4530 0.051 Uiso 0.499(5) 1 calc PR A 1
H40B H 1.0727 0.5842 0.5356 0.051 Uiso 0.499(5) 1 calc PR A 1
H40C H 1.0769 0.6954 0.5044 0.051 Uiso 0.499(5) 1 calc PR A 1
C34A C 0.91915(12) 0.6592(3) 0.4714(2) 0.0198(10) Uiso 0.501(5) 1 d PD A 2
C35A C 0.95057(16) 0.6946(3) 0.4212(3) 0.0249(12) Uiso 0.501(5) 1 d PD A 2
H35A H 0.9399 0.7104 0.3750 0.030 Uiso 0.501(5) 1 calc PR A 2
C36A C 0.9967(3) 0.7067(6) 0.4382(5) 0.0309(16) Uani 0.501(5) 1 d PD A 2
H36A H 1.0177 0.7305 0.4033 0.037 Uiso 0.501(5) 1 calc PR A 2
C37A C 1.01334(13) 0.6845(5) 0.5060(3) 0.0392(13) Uani 0.501(5) 1 d PD A 2
C38A C 0.98213(12) 0.6467(4) 0.5551(2) 0.0371(13) Uani 0.501(5) 1 d PD A 2
H38A H 0.9930 0.6292 0.6010 0.045 Uiso 0.501(5) 1 calc PR A 2
C39A C 0.93547(13) 0.6339(4) 0.5385(2) 0.0263(10) Uani 0.501(5) 1 d PD A 2
H39A H 0.9146 0.6078 0.5728 0.032 Uiso 0.501(5) 1 calc PR A 2
C40A C 1.06402(14) 0.7011(6) 0.5253(3) 0.066(2) Uani 0.501(5) 1 d PD A 2
H40D H 1.0827 0.7047 0.4822 0.099 Uiso 0.501(5) 1 calc PR A 2
H40E H 1.0750 0.6454 0.5547 0.099 Uiso 0.501(5) 1 calc PR A 2
H40F H 1.0671 0.7642 0.5516 0.099 Uiso 0.501(5) 1 calc PR A 2
Cl1 Cl 0.861586(15) 0.55877(4) 0.70815(2) 0.03510(13) Uani 1 1 d . . .
C1S C 0.9101(7) 0.4823(12) 0.7506(10) 0.025(3) Uani 0.255(8) 1 d P B 1
H1S H 0.8953 0.4246 0.7756 0.030 Uiso 0.255(8) 1 calc PR B 1
Cl2 Cl 0.93482(13) 0.5591(6) 0.8141(2) 0.0487(14) Uani 0.255(8) 1 d P B 1
Cl3 Cl 0.94648(15) 0.4341(3) 0.6892(3) 0.0348(10) Uani 0.255(8) 1 d P B 1
C11S C 0.9052(3) 0.5128(4) 0.7615(4) 0.0331(12) Uani 0.745(8) 1 d P B 2
H11S H 0.8909 0.4776 0.8028 0.040 Uiso 0.745(8) 1 calc PR B 2
Cl2A Cl 0.94138(4) 0.6094(3) 0.79286(15) 0.0608(7) Uani 0.745(8) 1 d P B 2
Cl3A Cl 0.93894(10) 0.4263(2) 0.7135(2) 0.0739(7) Uani 0.745(8) 1 d P B 2

loop_
_atom_site_aniso_label
_atom_site_aniso_U_11
_atom_site_aniso_U_22
_atom_site_aniso_U_33
_atom_site_aniso_U_23
_atom_site_aniso_U_13
_atom_site_aniso_U_12
O1 0.0313(6) 0.0300(6) 0.0183(6) 0.0021(5) 0.0057(5) 0.0001(5)
O2 0.0224(6) 0.0387(7) 0.0340(7) 0.0013(5) 0.0080(5) -0.0009(5)
N1 0.0299(7) 0.0226(7) 0.0156(7) -0.0014(5) 0.0014(6) -0.0022(6)
N2 0.0216(6) 0.0181(6) 0.0166(7) -0.0012(5) -0.0004(5) -0.0004(5)
N3 0.0149(6) 0.0222(7) 0.0184(7) -0.0058(5) 0.0003(5) -0.0020(5)
N4 0.0153(6) 0.0182(6) 0.0211(7) 0.0016(5) 0.0022(5) -0.0004(5)
C1 0.0270(8) 0.0215(8) 0.0203(8) 0.0000(6) 0.0047(6) 0.0034(6)
C2 0.0262(8) 0.0236(8) 0.0234(9) -0.0010(6) 0.0030(7) -0.0022(6)
C3 0.0264(8) 0.0219(8) 0.0184(8) -0.0009(6) 0.0015(6) 0.0010(6)
C4 0.0266(8) 0.0202(8) 0.0158(8) -0.0014(6) 0.0004(6) 0.0031(6)
C5 0.0217(8) 0.0187(7) 0.0183(8) -0.0011(6) -0.0006(6) 0.0039(6)
C6 0.0208(7) 0.0209(8) 0.0174(8) -0.0013(6) -0.0019(6) 0.0042(6)
C7 0.0201(8) 0.0574(12) 0.0199(9) -0.0118(8) 0.0031(7) -0.0010(8)
C8 0.0166(8) 0.0714(14) 0.0265(10) -0.0161(9) 0.0036(7) -0.0090(8)
C9 0.0152(7) 0.0274(8) 0.0209(8) -0.0019(6) -0.0007(6) 0.0020(6)
C10 0.0153(7) 0.0297(8) 0.0199(8) -0.0022(6) -0.0008(6) -0.0013(6)
C11 0.0152(7) 0.0235(8) 0.0201(8) -0.0024(6) 0.0008(6) -0.0022(6)
C12 0.0181(7) 0.0207(8) 0.0207(8) -0.0026(6) -0.0012(6) -0.0036(6)
C13 0.0200(7) 0.0192(7) 0.0179(8) -0.0031(6) 0.0015(6) -0.0003(6)
C14 0.0163(7) 0.0149(7) 0.0201(8) 0.0009(6) 0.0013(6) 0.0011(6)
C15 0.0167(7) 0.0135(7) 0.0212(8) 0.0024(6) 0.0010(6) 0.0011(5)
C16 0.0205(8) 0.0256(8) 0.0221(8) 0.0017(6) -0.0014(6) -0.0036(6)
C17 0.0188(8) 0.0346(9) 0.0298(9) 0.0097(7) -0.0061(7) -0.0078(7)
C18 0.0143(7) 0.0246(8) 0.0266(9) 0.0105(6) -0.0001(6) 0.0001(6)
C19 0.0193(8) 0.0251(8) 0.0336(10) 0.0130(7) 0.0053(7) 0.0021(6)
C20 0.0151(7) 0.0218(8) 0.0163(8) -0.0009(6) 0.0004(6) -0.0016(6)
C21 0.0207(8) 0.0178(7) 0.0216(8) -0.0021(6) -0.0017(6) -0.0008(6)
C22 0.0215(8) 0.0198(8) 0.0212(8) 0.0037(6) -0.0016(6) -0.0006(6)
C23 0.0162(7) 0.0238(8) 0.0180(8) -0.0001(6) -0.0001(6) -0.0007(6)
C24 0.0178(7) 0.0197(8) 0.0206(8) -0.0028(6) 0.0009(6) -0.0007(6)
C25 0.0184(7) 0.0177(7) 0.0197(8) 0.0017(6) 0.0006(6) -0.0007(6)
C26 0.0359(9) 0.0300(9) 0.0202(9) 0.0006(7) 0.0002(7) 0.0043(7)
C27 0.012(2) 0.016(5) 0.013(3) 0.004(3) -0.0015(17) -0.008(4)
C28 0.0191(17) 0.0216(16) 0.028(2) -0.0048(13) 0.0012(14) -0.0004(13)
C29 0.0136(17) 0.026(2) 0.027(2) -0.0040(18) -0.0002(14) 0.0016(16)
C30 0.029(3) 0.016(3) 0.023(2) -0.001(2) 0.0004(16) -0.008(2)
C31 0.0322(19) 0.0189(16) 0.034(2) -0.0014(14) -0.0014(15) -0.0040(14)
C32 0.0242(17) 0.0213(18) 0.0305(19) -0.0001(14) 0.0000(14) -0.0001(13)
C33 0.028(2) 0.035(2) 0.036(2) -0.0063(18) 0.0001(17) -0.0147(18)
C27A 0.026(3) 0.013(5) 0.018(3) 0.002(3) 0.005(2) -0.004(4)
C28A 0.0238(16) 0.0244(17) 0.0235(18) -0.0004(14) -0.0018(14) -0.0039(13)
C29A 0.0284(18) 0.0280(18) 0.0295(19) 0.0005(14) 0.0058(14) -0.0106(14)
C30A 0.021(2) 0.013(3) 0.035(2) -0.005(3) -0.0006(16) -0.005(2)
C31A 0.0182(16) 0.0306(18) 0.028(2) -0.0047(15) -0.0018(14) 0.0013(13)
C32A 0.0178(15) 0.0243(16) 0.0225(19) -0.0019(13) -0.0004(13) -0.0013(12)
C33A 0.027(2) 0.041(3) 0.046(3) -0.008(2) -0.0032(17) -0.0135(19)
C36 0.018(2) 0.022(3) 0.031(4) -0.002(2) 0.007(2) -0.001(3)
C37 0.0144(17) 0.032(2) 0.029(2) -0.0033(18) 0.0013(14) 0.0020(15)
C38 0.0186(17) 0.038(2) 0.027(2) 0.0048(19) -0.0034(14) 0.0032(15)
C39 0.0188(18) 0.028(2) 0.024(2) 0.0024(17) 0.0024(15) -0.0009(17)
C40 0.0165(17) 0.049(3) 0.036(2) 0.0005(19) -0.0001(15) 0.0042(16)
C36A 0.020(2) 0.039(5) 0.034(4) 0.013(3) 0.005(3) -0.001(3)
C37A 0.0164(18) 0.067(4) 0.035(3) 0.010(2) -0.0015(16) 0.002(2)
C38A 0.0215(18) 0.067(4) 0.023(2) 0.012(2) -0.0028(15) 0.0052(19)
C39A 0.0154(17) 0.041(3) 0.023(2) 0.0089(19) 0.0027(15) 0.0017(18)
C40A 0.018(2) 0.131(6) 0.048(3) 0.026(3) -0.0057(19) -0.008(3)
Cl1 0.0331(2) 0.0448(3) 0.0273(2) 0.00047(18) -0.00530(17) -0.00463(19)
C1S 0.021(5) 0.026(7) 0.028(6) -0.009(5) -0.003(4) 0.007(5)
Cl2 0.0352(12) 0.071(3) 0.0402(15) -0.0150(17) -0.0097(10) -0.0118(15)
Cl3 0.0379(13) 0.0291(13) 0.0374(19) -0.0010(12) 0.0122(12) -0.0084(10)
C11S 0.029(2) 0.039(3) 0.032(2) -0.004(2) -0.0013(16) 0.006(2)
Cl2A 0.0336(4) 0.0795(14) 0.0692(10) -0.0410(11) -0.0086(5) -0.0084(5)
Cl3A 0.0712(11) 0.0688(10) 0.0817(16) -0.0384(10) -0.0264(10) 0.0325(8)

loop_
_atom_type_symbol
_atom_type_description
_atom_type_scat_dispersion_real
_atom_type_scat_dispersion_imag
_atom_type_scat_source
C C 0.0181 0.0091 'International Tables Vol C Tables 4.2.6.8 and 6.1.1.4'
H H 0.0000 0.0000 'International Tables Vol C Tables 4.2.6.8 and 6.1.1.4'
N N 0.0311 0.0180 'International Tables Vol C Tables 4.2.6.8 and 6.1.1.4'
O O 0.0492 0.0322 'International Tables Vol C Tables 4.2.6.8 and 6.1.1.4'
Cl Cl 0.3639 0.7018 'International Tables Vol C Tables 4.2.6.8 and 6.1.1.4'

loop_
_geom_angle_atom_site_label_1
_geom_angle_atom_site_label_2
_geom_angle_atom_site_label_3
_geom_angle
_geom_angle_site_symmetry_1
_geom_angle_site_symmetry_3
_geom_angle_publ_flag
C1 N1 C4 111.18(14) . . ?
C1 N1 H1N 121.9(13) . . ?
C4 N1 H1N 124.5(13) . . ?
C6 N2 C9 106.37(12) . . ?
C14 N3 C11 110.08(13) . . ?
C14 N3 H3N 130.4(14) . . ?
C11 N3 H3N 119.5(14) . . ?
C15 N4 C18 109.60(13) . . ?
C15 N4 H4N 126.2(14) . . ?
C18 N4 H4N 124.2(14) . . ?
O1 C1 N1 125.10(15) . . ?
O1 C1 C2 128.83(15) . . ?
N1 C1 C2 106.07(13) . . ?
C3 C2 C1 108.18(14) . . ?
C3 C2 H2 125.9 . . ?
C1 C2 H2 125.9 . . ?
C2 C3 C4 109.14(14) . . ?
C2 C3 H3 125.4 . . ?
C4 C3 H3 125.4 . . ?
C5 C4 N1 125.63(15) . . ?
C5 C4 C3 129.02(14) . . ?
N1 C4 C3 105.34(13) . . ?
C4 C5 C6 122.13(14) . . ?
C4 C5 C20 120.81(14) . . ?
C6 C5 C20 117.03(13) . . ?
N2 C6 C7 111.09(14) . . ?
N2 C6 C5 123.78(14) . . ?
C7 C6 C5 125.08(14) . . ?
C8 C7 C6 106.35(15) . . ?
C8 C7 H7 126.8 . . ?
C6 C7 H7 126.8 . . ?
C7 C8 C9 107.28(15) . . ?
C7 C8 H8 126.4 . . ?
C9 C8 H8 126.4 . . ?
C10 C9 N2 122.73(14) . . ?
C10 C9 C8 128.33(15) . . ?
N2 C9 C8 108.88(14) . . ?
C9 C10 C11 123.15(14) . . ?
C9 C10 C27A 119.0(6) . . ?
C11 C10 C27A 117.6(6) . . ?
C9 C10 C27 120.3(5) . . ?
C11 C10 C27 116.0(5) . . ?
N3 C11 C12 106.43(13) . . ?
N3 C11 C10 122.67(14) . . ?
C12 C11 C10 130.81(14) . . ?
C13 C12 C11 108.18(13) . . ?
C13 C12 H12 125.9 . . ?
C11 C12 H12 125.9 . . ?
C12 C13 C14 107.30(13) . . ?
C12 C13 H13 126.3 . . ?
C14 C13 H13 126.3 . . ?
N3 C14 C13 107.98(13) . . ?
N3 C14 C15 121.25(14) . . ?
C13 C14 C15 130.56(14) . . ?
N4 C15 C16 107.97(13) . . ?
N4 C15 C14 122.21(14) . . ?
C16 C15 C14 129.68(14) . . ?
C17 C16 C15 106.99(15) . . ?
C17 C16 H16 126.5 . . ?
C15 C16 H16 126.5 . . ?
C18 C17 C16 108.10(14) . . ?
C18 C17 H17 126.0 . . ?
C16 C17 H17 126.0 . . ?
N4 C18 C17 107.31(14) . . ?
N4 C18 C19 120.26(15) . . ?
C17 C18 C19 132.42(15) . . ?
O2 C19 C34 113.2(2) . . ?
O2 C19 C18 120.58(15) . . ?
C34 C19 C18 125.8(2) . . ?
O2 C19 C34A 125.2(2) . . ?
C18 C19 C34A 114.0(2) . . ?
C21 C20 C25 117.94(14) . . ?
C21 C20 C5 119.59(13) . . ?
C25 C20 C5 122.44(14) . . ?
C22 C21 C20 120.99(14) . . ?
C22 C21 H21 119.5 . . ?
C20 C21 H21 119.5 . . ?
C21 C22 C23 121.18(14) . . ?
C21 C22 H22 119.4 . . ?
C23 C22 H22 119.4 . . ?
C22 C23 C24 117.73(14) . . ?
C22 C23 C26 122.01(14) . . ?
C24 C23 C26 120.27(14) . . ?
C25 C24 C23 121.47(14) . . ?
C25 C24 H24 119.3 . . ?
C23 C24 H24 119.3 . . ?
C24 C25 C20 120.69(14) . . ?
C24 C25 H25 119.7 . . ?
C20 C25 H25 119.7 . . ?
C23 C26 H26A 109.5 . . ?
C23 C26 H26B 109.5 . . ?
H26A C26 H26B 109.5 . . ?
C23 C26 H26C 109.5 . . ?
H26A C26 H26C 109.5 . . ?
H26B C26 H26C 109.5 . . ?
C23 C26 H26D 109.5 . . ?
C23 C26 H26E 109.5 . . ?
H26D C26 H26E 109.5 . . ?
C23 C26 H26F 109.5 . . ?
H26D C26 H26F 109.5 . . ?
H26E C26 H26F 109.5 . . ?
C28 C27 C32 119.3(11) . . ?
C28 C27 C10 117.5(8) . . ?
C32 C27 C10 122.7(10) . . ?
C27 C28 C29 120.3(6) . . ?
C27 C28 H28 119.9 . . ?
C29 C28 H28 119.9 . . ?
C30 C29 C28 121.3(4) . . ?
C30 C29 H29 119.4 . . ?
C28 C29 H29 119.4 . . ?
C29 C30 C31 117.7(4) . . ?
C29 C30 C33 120.4(4) . . ?
C31 C30 C33 122.0(4) . . ?
C32 C31 C30 121.8(3) . . ?
C32 C31 H31 119.1 . . ?
C30 C31 H31 119.1 . . ?
C31 C32 C27 119.5(7) . . ?
C31 C32 H32 120.2 . . ?
C27 C32 H32 120.2 . . ?
C32A C27A C10 127.7(9) . . ?
C32A C27A C28A 116.2(12) . . ?
C10 C27A C28A 116.1(10) . . ?
C29A C28A C27A 121.1(8) . . ?
C29A C28A H28A 119.5 . . ?
C27A C28A H28A 119.5 . . ?
C30A C29A C28A 120.6(4) . . ?
C30A C29A H29A 119.7 . . ?
C28A C29A H29A 119.7 . . ?
C31A C30A C29A 119.0(4) . . ?
C31A C30A C33A 120.7(4) . . ?
C29A C30A C33A 120.2(4) . . ?
C30A C31A C32A 120.5(4) . . ?
C30A C31A H31A 119.7 . . ?
C32A C31A H31A 119.7 . . ?
C27A C32A C31A 122.6(7) . . ?
C27A C32A H32A 118.7 . . ?
C31A C32A H32A 118.7 . . ?
C30A C33A H33D 109.5 . . ?
C30A C33A H33E 109.5 . . ?
H33D C33A H33E 109.5 . . ?
C30A C33A H33F 109.5 . . ?
H33D C33A H33F 109.5 . . ?
H33E C33A H33F 109.5 . . ?
C19 C34 C39 121.1(3) . . ?
C19 C34 C35 120.2(3) . . ?
C39 C34 C35 118.7(3) . . ?
C36 C35 C34 120.3(5) . . ?
C36 C35 H35 119.8 . . ?
C34 C35 H35 119.8 . . ?
C35 C36 C37 121.3(8) . . ?
C35 C36 H36 119.3 . . ?
C37 C36 H36 119.3 . . ?
C36 C37 C38 118.2(5) . . ?
C36 C37 C40 119.9(5) . . ?
C38 C37 C40 121.8(3) . . ?
C39 C38 C37 121.3(3) . . ?
C39 C38 H38 119.4 . . ?
C37 C38 H38 119.4 . . ?
C38 C39 C34 120.0(3) . . ?
C38 C39 H39 120.0 . . ?
C34 C39 H39 120.0 . . ?
C35A C34A C39A 119.1(4) . . ?
C35A C34A C19 115.7(3) . . ?
C39A C34A C19 124.9(3) . . ?
C34A C35A C36A 120.4(6) . . ?
C34A C35A H35A 119.8 . . ?
C36A C35A H35A 119.8 . . ?
C37A C36A C35A 121.1(8) . . ?
C37A C36A H36A 119.4 . . ?
C35A C36A H36A 119.4 . . ?
C38A C37A C36A 118.1(5) . . ?
C38A C37A C40A 120.8(4) . . ?
C36A C37A C40A 121.0(5) . . ?
C39A C38A C37A 121.2(3) . . ?
C39A C38A H38A 119.4 . . ?
C37A C38A H38A 119.4 . . ?
C38A C39A C34A 119.9(3) . . ?
C38A C39A H39A 120.0 . . ?
C34A C39A H39A 120.0 . . ?
C37A C40A H40D 109.5 . . ?
C37A C40A H40E 109.5 . . ?
H40D C40A H40E 109.5 . . ?
C37A C40A H40F 109.5 . . ?
H40D C40A H40F 109.5 . . ?
H40E C40A H40F 109.5 . . ?
Cl3 C1S Cl2 116.7(12) . . ?
Cl3 C1S Cl1 111.5(11) . . ?
Cl2 C1S Cl1 105.9(7) . . ?
Cl3 C1S H1S 107.4 . . ?
Cl2 C1S H1S 107.4 . . ?
Cl1 C1S H1S 107.4 . . ?
Cl1 C11S Cl2A 111.5(3) . . ?
Cl1 C11S Cl3A 109.3(4) . . ?
Cl2A C11S Cl3A 109.2(4) . . ?
Cl1 C11S H11S 109.0 . . ?
Cl2A C11S H11S 109.0 . . ?
Cl3A C11S H11S 109.0 . . ?

loop_
_geom_bond_atom_site_label_1
_geom_bond_atom_site_label_2
_geom_bond_distance
_geom_bond_site_symmetry_2
_geom_bond_publ_flag
O1 C1 1.2370(19) . ?
O2 C19 1.236(2) . ?
N1 C1 1.368(2) . ?
N1 C4 1.393(2) . ?
N1 H1N 0.85(2) . ?
N2 C6 1.334(2) . ?
N2 C9 1.400(2) . ?
N3 C14 1.353(2) . ?
N3 C11 1.3798(19) . ?
N3 H3N 0.84(2) . ?
N4 C15 1.358(2) . ?
N4 C18 1.374(2) . ?
N4 H4N 0.85(2) . ?
C1 C2 1.468(2) . ?
C2 C3 1.342(2) . ?
C2 H2 0.9500 . ?
C3 C4 1.457(2) . ?
C3 H3 0.9500 . ?
C4 C5 1.366(2) . ?
C5 C6 1.462(2) . ?
C5 C20 1.483(2) . ?
C6 C7 1.440(2) . ?
C7 C8 1.358(3) . ?
C7 H7 0.9500 . ?
C8 C9 1.432(2) . ?
C8 H8 0.9500 . ?
C9 C10 1.388(2) . ?
C10 C11 1.422(2) . ?
C10 C27A 1.428(18) . ?
C10 C27 1.566(14) . ?
C11 C12 1.406(2) . ?
C12 C13 1.385(2) . ?
C12 H12 0.9500 . ?
C13 C14 1.401(2) . ?
C13 H13 0.9500 . ?
C14 C15 1.441(2) . ?
C15 C16 1.396(2) . ?
C16 C17 1.394(2) . ?
C16 H16 0.9500 . ?
C17 C18 1.386(2) . ?
C17 H17 0.9500 . ?
C18 C19 1.450(2) . ?
C19 C34 1.428(4) . ?
C19 C34A 1.567(4) . ?
C20 C21 1.397(2) . ?
C20 C25 1.399(2) . ?
C21 C22 1.384(2) . ?
C21 H21 0.9500 . ?
C22 C23 1.393(2) . ?
C22 H22 0.9500 . ?
C23 C24 1.395(2) . ?
C23 C26 1.503(2) . ?
C24 C25 1.382(2) . ?
C24 H24 0.9500 . ?
C25 H25 0.9500 . ?
C26 H26A 0.9800 . ?
C26 H26B 0.9800 . ?
C26 H26C 0.9800 . ?
C26 H26D 0.9800 . ?
C26 H26E 0.9800 . ?
C26 H26F 0.9800 . ?
C27 C28 1.372(15) . ?
C27 C32 1.399(12) . ?
C28 C29 1.400(5) . ?
C28 H28 0.9500 . ?
C29 C30 1.382(6) . ?
C29 H29 0.9500 . ?
C30 C31 1.389(6) . ?
C30 C33 1.502(6) . ?
C31 C32 1.388(5) . ?
C31 H31 0.9500 . ?
C32 H32 0.9500 . ?
C33 H33A 0.9800 . ?
C33 H33B 0.9800 . ?
C33 H33C 0.9800 . ?
C27A C32A 1.384(16) . ?
C27A C28A 1.424(12) . ?
C28A C29A 1.393(5) . ?
C28A H28A 0.9500 . ?
C29A C30A 1.384(6) . ?
C29A H29A 0.9500 . ?
C30A C31A 1.380(6) . ?
C30A C33A 1.531(6) . ?
C31A C32A 1.384(4) . ?
C31A H31A 0.9500 . ?
C32A H32A 0.9500 . ?
C33A H33D 0.9800 . ?
C33A H33E 0.9800 . ?
C33A H33F 0.9800 . ?
C34 C39 1.395(5) . ?
C34 C35 1.393(5) . ?
C35 C36 1.390(11) . ?
C35 H35 0.9500 . ?
C36 C37 1.377(11) . ?
C36 H36 0.9500 . ?
C37 C38 1.395(5) . ?
C37 C40 1.513(5) . ?
C38 C39 1.388(5) . ?
C38 H38 0.9500 . ?
C39 H39 0.9500 . ?
C40 H40A 0.9800 . ?
C40 H40B 0.9800 . ?
C40 H40C 0.9800 . ?
C34A C35A 1.395(6) . ?
C34A C39A 1.393(6) . ?
C35A C36A 1.370(11) . ?
C35A H35A 0.9500 . ?
C36A C37A 1.400(11) . ?
C36A H36A 0.9500 . ?
C37A C38A 1.388(6) . ?
C37A C40A 1.515(5) . ?
C38A C39A 1.386(5) . ?
C38A H38A 0.9500 . ?
C39A H39A 0.9500 . ?
C40A H40D 0.9800 . ?
C40A H40E 0.9800 . ?
C40A H40F 0.9800 . ?
Cl1 C11S 1.720(7) . ?
Cl1 C1S 1.902(18) . ?
C1S Cl3 1.691(16) . ?
C1S Cl2 1.730(16) . ?
C1S H1S 1.0000 . ?
C11S Cl2A 1.756(6) . ?
C11S Cl3A 1.760(5) . ?
C11S H11S 1.0000 . ?

loop_
_geom_hbond_atom_site_label_D
_geom_hbond_atom_site_label_H
_geom_hbond_atom_site_label_A
_geom_hbond_distance_DH
_geom_hbond_distance_HA
_geom_hbond_distance_DA
_geom_hbond_angle_DHA
_geom_hbond_site_symmetry_A
N1 H1N N2 0.85(2) 2.377(19) 2.8403(19) 114.8(15) .
N1 H1N O2 0.85(2) 2.06(2) 2.824(2) 148.7(18) 7_666
N3 H3N N2 0.84(2) 2.04(2) 2.6846(18) 132.6(18) .
N4 H4N O1 0.85(2) 2.01(2) 2.8530(18) 172(2) 7_666

loop_
_geom_torsion_atom_site_label_1
_geom_torsion_atom_site_label_2
_geom_torsion_atom_site_label_3
_geom_torsion_atom_site_label_4
_geom_torsion
_geom_torsion_site_symmetry_1
_geom_torsion_site_symmetry_2
_geom_torsion_site_symmetry_3
_geom_torsion_site_symmetry_4
_geom_torsion_publ_flag
C4 N1 C1 O1 -177.47(15) . . . . ?
C4 N1 C1 C2 3.14(17) . . . . ?
O1 C1 C2 C3 178.53(16) . . . . ?
N1 C1 C2 C3 -2.11(18) . . . . ?
C1 C2 C3 C4 0.35(18) . . . . ?
C1 N1 C4 C5 176.19(15) . . . . ?
C1 N1 C4 C3 -2.93(17) . . . . ?
C2 C3 C4 C5 -177.58(16) . . . . ?
C2 C3 C4 N1 1.51(18) . . . . ?
N1 C4 C5 C6 2.9(2) . . . . ?
C3 C4 C5 C6 -178.21(15) . . . . ?
N1 C4 C5 C20 -175.01(14) . . . . ?
C3 C4 C5 C20 3.9(2) . . . . ?
C9 N2 C6 C7 0.56(18) . . . . ?
C9 N2 C6 C5 -176.95(14) . . . . ?
C4 C5 C6 N2 23.5(2) . . . . ?
C20 C5 C6 N2 -158.54(14) . . . . ?
C4 C5 C6 C7 -153.67(16) . . . . ?
C20 C5 C6 C7 24.3(2) . . . . ?
N2 C6 C7 C8 -1.5(2) . . . . ?
C5 C6 C7 C8 176.01(16) . . . . ?
C6 C7 C8 C9 1.7(2) . . . . ?
C6 N2 C9 C10 -176.87(15) . . . . ?
C6 N2 C9 C8 0.50(18) . . . . ?
C7 C8 C9 C10 175.76(17) . . . . ?
C7 C8 C9 N2 -1.4(2) . . . . ?
N2 C9 C10 C11 1.3(2) . . . . ?
C8 C9 C10 C11 -175.54(18) . . . . ?
N2 C9 C10 C27A -172.6(5) . . . . ?
C8 C9 C10 C27A 10.6(6) . . . . ?
N2 C9 C10 C27 172.5(5) . . . . ?
C8 C9 C10 C27 -4.3(6) . . . . ?
C14 N3 C11 C12 -1.06(17) . . . . ?
C14 N3 C11 C10 175.88(14) . . . . ?
C9 C10 C11 N3 5.4(2) . . . . ?
C27A C10 C11 N3 179.4(5) . . . . ?
C27 C10 C11 N3 -166.2(5) . . . . ?
C9 C10 C11 C12 -178.44(16) . . . . ?
C27A C10 C11 C12 -4.5(6) . . . . ?
C27 C10 C11 C12 10.0(5) . . . . ?
N3 C11 C12 C13 0.30(17) . . . . ?
C10 C11 C12 C13 -176.29(16) . . . . ?
C11 C12 C13 C14 0.53(17) . . . . ?
C11 N3 C14 C13 1.40(17) . . . . ?
C11 N3 C14 C15 -173.96(13) . . . . ?
C12 C13 C14 N3 -1.18(17) . . . . ?
C12 C13 C14 C15 173.60(15) . . . . ?
C18 N4 C15 C16 2.08(17) . . . . ?
C18 N4 C15 C14 -173.89(13) . . . . ?
N3 C14 C15 N4 177.78(13) . . . . ?
C13 C14 C15 N4 3.6(2) . . . . ?
N3 C14 C15 C16 2.8(2) . . . . ?
C13 C14 C15 C16 -171.42(16) . . . . ?
N4 C15 C16 C17 -1.36(17) . . . . ?
C14 C15 C16 C17 174.21(15) . . . . ?
C15 C16 C17 C18 0.15(18) . . . . ?
C15 N4 C18 C17 -1.97(17) . . . . ?
C15 N4 C18 C19 179.14(13) . . . . ?
C16 C17 C18 N4 1.09(18) . . . . ?
C16 C17 C18 C19 179.79(16) . . . . ?
N4 C18 C19 O2 14.3(2) . . . . ?
C17 C18 C19 O2 -164.28(17) . . . . ?
N4 C18 C19 C34 -158.4(2) . . . . ?
C17 C18 C19 C34 23.0(3) . . . . ?
N4 C18 C19 C34A -170.6(2) . . . . ?
C17 C18 C19 C34A 10.9(3) . . . . ?
C4 C5 C20 C21 -130.73(16) . . . . ?
C6 C5 C20 C21 51.28(19) . . . . ?
C4 C5 C20 C25 50.9(2) . . . . ?
C6 C5 C20 C25 -127.09(15) . . . . ?
C25 C20 C21 C22 0.1(2) . . . . ?
C5 C20 C21 C22 -178.39(14) . . . . ?
C20 C21 C22 C23 0.0(2) . . . . ?
C21 C22 C23 C24 -0.1(2) . . . . ?
C21 C22 C23 C26 179.64(15) . . . . ?
C22 C23 C24 C25 0.2(2) . . . . ?
C26 C23 C24 C25 -179.60(14) . . . . ?
C23 C24 C25 C20 -0.1(2) . . . . ?
C21 C20 C25 C24 0.0(2) . . . . ?
C5 C20 C25 C24 178.39(13) . . . . ?
C9 C10 C27 C28 68.5(9) . . . . ?
C11 C10 C27 C28 -119.6(8) . . . . ?
C27A C10 C27 C28 -20(4) . . . . ?
C9 C10 C27 C32 -119.6(8) . . . . ?
C11 C10 C27 C32 52.2(10) . . . . ?
C27A C10 C27 C32 152(5) . . . . ?
C32 C27 C28 C29 2.5(12) . . . . ?
C10 C27 C28 C29 174.6(6) . . . . ?
C27 C28 C29 C30 1.6(8) . . . . ?
C28 C29 C30 C31 -3.7(7) . . . . ?
C28 C29 C30 C33 177.8(4) . . . . ?
C29 C30 C31 C32 1.6(7) . . . . ?
C33 C30 C31 C32 -179.9(4) . . . . ?
C30 C31 C32 C27 2.4(8) . . . . ?
C28 C27 C32 C31 -4.4(12) . . . . ?
C10 C27 C32 C31 -176.2(6) . . . . ?
C9 C10 C27A C32A 120.5(10) . . . . ?
C11 C10 C27A C32A -53.7(12) . . . . ?
C27 C10 C27A C32A -140(5) . . . . ?
C9 C10 C27A C28A -59.6(9) . . . . ?
C11 C10 C27A C28A 126.2(8) . . . . ?
C27 C10 C27A C28A 40(4) . . . . ?
C32A C27A C28A C29A 0.4(11) . . . . ?
C10 C27A C28A C29A -179.5(6) . . . . ?
C27A C28A C29A C30A 0.4(7) . . . . ?
C28A C29A C30A C31A -0.7(7) . . . . ?
C28A C29A C30A C33A -176.7(4) . . . . ?
C29A C30A C31A C32A 0.3(7) . . . . ?
C33A C30A C31A C32A 176.3(4) . . . . ?
C10 C27A C32A C31A 179.1(8) . . . . ?
C28A C27A C32A C31A -0.8(12) . . . . ?
C30A C31A C32A C27A 0.5(9) . . . . ?
O2 C19 C34 C39 -136.3(4) . . . . ?
C18 C19 C34 C39 36.8(5) . . . . ?
C34A C19 C34 C39 81.8(9) . . . . ?
O2 C19 C34 C35 43.4(4) . . . . ?
C18 C19 C34 C35 -143.4(3) . . . . ?
C34A C19 C34 C35 -98.4(10) . . . . ?
C19 C34 C35 C36 176.2(4) . . . . ?
C39 C34 C35 C36 -4.1(6) . . . . ?
C34 C35 C36 C37 3.8(7) . . . . ?
C35 C36 C37 C38 -0.9(7) . . . . ?
C35 C36 C37 C40 178.0(4) . . . . ?
C36 C37 C38 C39 -1.7(7) . . . . ?
C40 C37 C38 C39 179.5(4) . . . . ?
C37 C38 C39 C34 1.3(7) . . . . ?
C19 C34 C39 C38 -178.7(4) . . . . ?
C35 C34 C39 C38 1.6(7) . . . . ?
O2 C19 C34A C35A 24.9(4) . . . . ?
C34 C19 C34A C35A 68.9(9) . . . . ?
C18 C19 C34A C35A -150.0(3) . . . . ?
O2 C19 C34A C39A -148.4(4) . . . . ?
C34 C19 C34A C39A -104.4(10) . . . . ?
C18 C19 C34A C39A 36.7(5) . . . . ?
C39A C34A C35A C36A -1.6(7) . . . . ?
C19 C34A C35A C36A -175.4(4) . . . . ?
C34A C35A C36A C37A -0.4(8) . . . . ?
C35A C36A C37A C38A 2.1(9) . . . . ?
C35A C36A C37A C40A -178.0(5) . . . . ?
C36A C37A C38A C39A -1.9(9) . . . . ?
C40A C37A C38A C39A 178.2(5) . . . . ?
C37A C38A C39A C34A 0.0(8) . . . . ?
C35A C34A C39A C38A 1.8(7) . . . . ?
C19 C34A C39A C38A 175.0(4) . . . . ?
C11S Cl1 C1S Cl3 -140(4) . . . . ?
C11S Cl1 C1S Cl2 -12(3) . . . . ?
C1S Cl1 C11S Cl2A 140(4) . . . . ?
C1S Cl1 C11S Cl3A 20(3) . . . . ?
